data_1565612
loop_
_publ_author_name
'Huang, Yan-Ju'
'Zhang, Jun'

_publ_section_title
;
 Synthesis and characterization a series of Norfloxacin-transition metal
 complexes
;
_journal_name_full 'Inorganica Chimica Acta'
_journal_page_first 119244
_journal_paper_doi 10.1016/j.ica.2019.119244
_journal_volume 501
_journal_year 2020
_chemical_formula_moiety 'C32 H34 F2 N6 O6 Zn, 2(H O), 2(H2 O)'
_chemical_formula_sum 'C32 H40 F2 N6 O10 Zn'
_chemical_formula_weight 772.07
_space_group_crystal_system monoclinic
_space_group_IT_number 13
_space_group_name_Hall '-P 2yac'
_space_group_name_H-M_alt 'P 1 2/n 1'
_atom_sites_solution_hydrogens mixed
_cell_angle_alpha 90
_cell_angle_beta 96.568(2)
_cell_angle_gamma 90
_cell_formula_units_Z 2
_cell_length_a 10.8253(10)
_cell_length_b 11.5326(11)
_cell_length_c 13.8100(13)
_cell_measurement_reflns_used 4165
_cell_measurement_temperature 293(2)
_cell_measurement_theta_max 28.384
_cell_measurement_theta_min 2.970
_cell_volume 1712.8(3)
_computing_molecular_graphics 'Olex2 (Dolomanov et al., 2009)'
_computing_publication_material 'Olex2 (Dolomanov et al., 2009)'
_computing_structure_refinement 'ShelXL (Sheldrick, 2015)'
_diffrn_ambient_temperature 293(2)
_diffrn_measured_fraction_theta_full 0.997
_diffrn_measured_fraction_theta_max 0.969
_diffrn_measurement_device_type 'CCD area detector'
_diffrn_measurement_method 'phi and omega scans'
_diffrn_radiation_monochromator graphite
_diffrn_radiation_type MoK\a
_diffrn_radiation_wavelength 0.71073
_diffrn_reflns_av_R_equivalents 0.0421
_diffrn_reflns_av_unetI/netI 0.0420
_diffrn_reflns_Laue_measured_fraction_full 0.997
_diffrn_reflns_Laue_measured_fraction_max 0.969
_diffrn_reflns_limit_h_max 13
_diffrn_reflns_limit_h_min -11
_diffrn_reflns_limit_k_max 15
_diffrn_reflns_limit_k_min -15
_diffrn_reflns_limit_l_max 18
_diffrn_reflns_limit_l_min -18
_diffrn_reflns_number 13389
_diffrn_reflns_point_group_measured_fraction_full 0.997
_diffrn_reflns_point_group_measured_fraction_max 0.969
_diffrn_reflns_theta_full 25.242
_diffrn_reflns_theta_max 28.384
_diffrn_reflns_theta_min 2.970
_exptl_absorpt_coefficient_mu 0.794
_exptl_absorpt_correction_T_max 0.860
_exptl_absorpt_correction_T_min 0.840
_exptl_absorpt_correction_type multi-scan
_exptl_absorpt_process_details sadabs,bruker(2008)
_exptl_crystal_colour colourless
_exptl_crystal_density_diffrn 1.497
_exptl_crystal_density_method 'not measured'
_exptl_crystal_description block
_exptl_crystal_F_000 804
_exptl_crystal_size_max 0.22
_exptl_crystal_size_mid 0.20
_exptl_crystal_size_min 0.19
_refine_diff_density_max 0.807
_refine_diff_density_min -0.423
_refine_diff_density_rms 0.084
_refine_ls_extinction_coef .
_refine_ls_extinction_method none
_refine_ls_goodness_of_fit_ref 1.068
_refine_ls_hydrogen_treatment constr
_refine_ls_matrix_type full
_refine_ls_number_parameters 241
_refine_ls_number_reflns 4165
_refine_ls_number_restraints 0
_refine_ls_restrained_S_all 1.068
_refine_ls_R_factor_all 0.0770
_refine_ls_R_factor_gt 0.0569
_refine_ls_shift/su_max 0.000
_refine_ls_shift/su_mean 0.000
_refine_ls_structure_factor_coef Fsqd
_refine_ls_weighting_details 'w=1/[\s^2^(Fo^2^)+(0.0723P)^2^+2.2582P] where P=(Fo^2^+2Fc^2^)/3'
_refine_ls_weighting_scheme calc
_refine_ls_wR_factor_gt 0.1443
_refine_ls_wR_factor_ref 0.1555
_reflns_Friedel_coverage 0.000
_reflns_Friedel_fraction_full .
_reflns_Friedel_fraction_max .
_reflns_number_gt 3267
_reflns_number_total 4165
_reflns_threshold_expression 'I > 2\s(I)'
_cod_data_source_file ICA-2020-501-119244.cif
_cod_data_source_block 3
_cod_depositor_comments
;
The following automatic conversions were performed:

data item '_exptl_absorpt_correction_type' value 'Multi-scan' was
changed to 'multi-scan' in accordance with the built-in table derived
from the CIF Core dictionary named 'cif_core.dic' version 2.4.5 last
updated on 2014-11-21.

Automatic conversion script
Id: cif_fix_values 8738 2021-04-28 16:35:53Z antanas 
;
_cod_original_sg_symbol_H-M 'P  2/n '
_cod_database_code 1565612
_shelx_space_group_comment
;
The symmetry employed for this shelxl refinement is uniquely defined
by the following loop, which should always be used as a source of
symmetry information in preference to the above space-group names.
They are only intended as comments.
;
_olex2_refinement_description
;
1. Fixed Uiso
 At 1.2 times of:
  All C(H) groups, All C(H,H) groups, All N(H) groups
 At 1.5 times of:
  All C(H,H,H) groups, All O(H) groups, All O(H,H) groups
2. Others
 Fixed Sof: OW2(0.5) HW2A(0.5) HW2B(0.5) OW1(0.5) HW1A(0.5) HW1B(0.5)
3.a Riding coordinates:
 OW3(HW3), OW2(HW2A,HW2B), OW1(HW1A,HW1B)
3.b Ternary CH refined with riding coordinates:
 N3(H3)
3.c Secondary CH2 refined with riding coordinates:
 C10(H10A,H10B), C11(H11A,H11B), C12(H12A,H12B), C13(H13A,H13B), C14(H14A,H14B)
3.d Aromatic/amide H refined with riding coordinates:
 C6(H6), C9(H9), C3(H3A)
3.e Idealised Me refined as rotating group:
 C15(H15A,H15B,H15C)
;
_olex2_submission_special_instructions 'No special instructions were received'

loop_
_space_group_symop_operation_xyz
'x, y, z'
'-x+1/2, y, -z+1/2'
'-x, -y, -z'
'x-1/2, -y, z-1/2'

loop_
_atom_site_label
_atom_site_type_symbol
_atom_site_fract_x
_atom_site_fract_y
_atom_site_fract_z
_atom_site_U_iso_or_equiv
_atom_site_adp_type
_atom_site_occupancy
_atom_site_site_symmetry_order
_atom_site_calc_flag
_atom_site_refinement_flags_posn
_atom_site_refinement_flags_adp
_atom_site_refinement_flags_occupancy
_atom_site_disorder_assembly
_atom_site_disorder_group
Zn1 Zn 0.250000 0.08898(4) 0.250000 0.03045(17) Uani 1 2 d S T P . .
F1 F 0.6035(2) 0.57790(16) 0.22019(17) 0.0515(6) Uani 1 1 d . . . . .
O1 O 0.3704(2) 0.23119(18) 0.30297(17) 0.0366(5) Uani 1 1 d . . . . .
N1 N 0.2802(2) 0.4866(2) 0.48828(18) 0.0279(5) Uani 1 1 d . . . . .
O3 O 0.1279(3) 0.1703(2) 0.5171(2) 0.0583(8) Uani 1 1 d . . . . .
N2 N 0.5440(2) 0.7594(2) 0.33756(19) 0.0299(5) Uani 1 1 d . . . . .
N3 N 0.4032(3) 0.9717(2) 0.28729(19) 0.0327(6) Uani 1 1 d . . . . .
H3 H 0.477183 1.021202 0.290477 0.039 Uiso 1 1 calc R . . . .
O2 O 0.1912(2) 0.09841(18) 0.38434(17) 0.0396(6) Uani 1 1 d . . . . .
C4 C 0.3591(3) 0.5128(2) 0.4189(2) 0.0243(6) Uani 1 1 d . . . . .
C8 C 0.4884(3) 0.6519(2) 0.3436(2) 0.0258(6) Uani 1 1 d . . . . .
C7 C 0.5175(3) 0.5592(3) 0.2825(2) 0.0317(7) Uani 1 1 d . . . . .
C10 C 0.5269(3) 0.8478(3) 0.4108(2) 0.0320(7) Uani 1 1 d . . . . .
H10A H 0.598402 0.899089 0.417168 0.038 Uiso 1 1 calc R . . . .
H10B H 0.523050 0.810317 0.473224 0.038 Uiso 1 1 calc R . . . .
C11 C 0.4088(3) 0.9198(3) 0.3852(2) 0.0324(7) Uani 1 1 d . . . . .
H11A H 0.336644 0.870687 0.388311 0.039 Uiso 1 1 calc R . . . .
H11B H 0.406008 0.981036 0.433105 0.039 Uiso 1 1 calc R . . . .
C6 C 0.4698(3) 0.4514(3) 0.2870(2) 0.0324(7) Uani 1 1 d . . . . .
H6 H 0.491524 0.394353 0.244441 0.039 Uiso 1 1 calc R . . . .
C2 C 0.2528(3) 0.2910(2) 0.4302(2) 0.0276(6) Uani 1 1 d . . . . .
C9 C 0.4082(3) 0.6250(2) 0.4115(2) 0.0264(6) Uani 1 1 d . . . . .
H9 H 0.386179 0.682586 0.453435 0.032 Uiso 1 1 calc R . . . .
C3 C 0.2314(3) 0.3799(2) 0.4910(2) 0.0289(6) Uani 1 1 d . . . . .
H3A H 0.178732 0.365521 0.538329 0.035 Uiso 1 1 calc R . . . .
C1 C 0.3373(3) 0.3079(2) 0.3596(2) 0.0263(6) Uani 1 1 d . . . . .
C12 C 0.4248(3) 0.8816(3) 0.2145(2) 0.0375(7) Uani 1 1 d . . . . .
H12A H 0.427649 0.918045 0.151557 0.045 Uiso 1 1 calc R . . . .
H12B H 0.355598 0.827604 0.208632 0.045 Uiso 1 1 calc R . . . .
C13 C 0.5452(3) 0.8148(3) 0.2418(3) 0.0373(7) Uani 1 1 d . . . . .
H13A H 0.554580 0.756049 0.192932 0.045 Uiso 1 1 calc R . . . .
H13B H 0.615346 0.867372 0.243717 0.045 Uiso 1 1 calc R . . . .
OW3 O 0.1112(5) -0.0627(4) 0.5707(4) 0.1200(18) Uani 1 1 d . . . . .
HW3 H 0.108116 0.006706 0.573072 0.180 Uiso 1 1 d R . . . .
C14 C 0.2368(4) 0.5768(3) 0.5524(3) 0.0417(9) Uani 1 1 d . . . . .
H14A H 0.304483 0.629939 0.572152 0.050 Uiso 1 1 calc R . . . .
H14B H 0.212008 0.540751 0.610618 0.050 Uiso 1 1 calc R . . . .
C5 C 0.3879(3) 0.4248(2) 0.3553(2) 0.0260(6) Uani 1 1 d . . . . .
C16 C 0.1862(3) 0.1789(2) 0.4450(2) 0.0318(7) Uani 1 1 d . . . . .
OW2 O 0.3576(5) 0.8474(5) 0.5918(4) 0.0540(14) Uani 0.5 1 d . . . . .
HW2A H 0.285337 0.876492 0.579842 0.081 Uiso 0.5 1 d R . . . .
HW2B H 0.382097 0.853802 0.652272 0.081 Uiso 0.5 1 d R . . . .
C15 C 0.1292(4) 0.6428(4) 0.5015(4) 0.0750(15) Uani 1 1 d . . . . .
H15A H 0.155320 0.683156 0.446522 0.113 Uiso 1 1 calc GR . . . .
H15B H 0.099773 0.697784 0.545781 0.113 Uiso 1 1 calc GR . . . .
H15C H 0.063448 0.589890 0.479534 0.113 Uiso 1 1 calc GR . . . .
OW1 O 0.5904(7) 0.1808(8) 0.2249(7) 0.121(4) Uani 0.5 1 d . . . . .
HW1A H 0.651267 0.227633 0.234147 0.181 Uiso 0.5 1 d R . . . .
HW1B H 0.600767 0.135923 0.177727 0.181 Uiso 0.5 1 d R . . . .

loop_
_atom_site_aniso_label
_atom_site_aniso_U_11
_atom_site_aniso_U_22
_atom_site_aniso_U_33
_atom_site_aniso_U_23
_atom_site_aniso_U_13
_atom_site_aniso_U_12
Zn1 0.0414(3) 0.0160(2) 0.0350(3) 0.000 0.0089(2) 0.000
F1 0.0597(14) 0.0319(10) 0.0714(15) -0.0030(10) 0.0447(12) -0.0009(9)
O1 0.0431(13) 0.0220(10) 0.0478(13) -0.0106(9) 0.0181(10) -0.0037(9)
N1 0.0368(14) 0.0184(11) 0.0302(13) -0.0022(9) 0.0109(10) -0.0009(10)
O3 0.089(2) 0.0316(13) 0.0633(17) -0.0127(12) 0.0474(16) -0.0202(13)
N2 0.0299(13) 0.0204(11) 0.0400(14) 0.0019(10) 0.0064(11) -0.0008(9)
N3 0.0416(15) 0.0197(11) 0.0373(14) 0.0023(10) 0.0065(12) 0.0034(10)
O2 0.0576(15) 0.0219(10) 0.0419(13) -0.0055(9) 0.0166(11) -0.0097(10)
C4 0.0261(14) 0.0209(12) 0.0262(14) -0.0003(10) 0.0048(11) 0.0011(10)
C8 0.0245(14) 0.0192(12) 0.0334(15) 0.0013(11) 0.0024(11) 0.0023(10)
C7 0.0304(16) 0.0275(14) 0.0397(17) 0.0013(12) 0.0152(13) 0.0014(12)
C10 0.0335(16) 0.0231(13) 0.0378(16) -0.0009(12) -0.0027(13) -0.0034(12)
C11 0.0402(17) 0.0238(14) 0.0326(15) -0.0050(12) 0.0023(13) 0.0018(12)
C6 0.0373(17) 0.0236(13) 0.0383(17) -0.0059(12) 0.0137(14) 0.0021(12)
C2 0.0305(15) 0.0177(12) 0.0352(15) 0.0002(11) 0.0060(12) -0.0001(11)
C9 0.0316(15) 0.0181(12) 0.0298(14) -0.0023(11) 0.0053(12) 0.0010(11)
C3 0.0330(16) 0.0213(13) 0.0338(15) 0.0003(11) 0.0096(12) -0.0004(11)
C1 0.0274(14) 0.0196(12) 0.0318(14) -0.0014(11) 0.0028(11) 0.0007(10)
C12 0.052(2) 0.0280(15) 0.0337(16) 0.0038(13) 0.0110(14) 0.0107(14)
C13 0.0417(18) 0.0260(14) 0.0476(19) 0.0071(13) 0.0200(15) 0.0054(13)
OW3 0.118(4) 0.054(2) 0.194(5) 0.019(3) 0.045(4) -0.007(2)
C14 0.061(2) 0.0236(14) 0.0464(19) -0.0108(13) 0.0314(17) -0.0076(14)
C5 0.0284(14) 0.0195(12) 0.0306(14) -0.0005(11) 0.0052(11) 0.0013(10)
C16 0.0376(17) 0.0196(13) 0.0393(17) -0.0002(12) 0.0091(13) -0.0020(11)
OW2 0.047(3) 0.051(3) 0.067(4) -0.004(3) 0.025(3) -0.008(2)
C15 0.055(3) 0.042(2) 0.132(5) -0.015(3) 0.029(3) 0.011(2)
OW1 0.068(5) 0.143(8) 0.163(9) -0.093(7) 0.062(5) -0.019(5)

loop_
_atom_type_symbol
_atom_type_description
_atom_type_scat_dispersion_real
_atom_type_scat_dispersion_imag
_atom_type_scat_source
C C 0.0033 0.0016 'International Tables Vol C Tables 4.2.6.8 and 6.1.1.4'
H H 0.0000 0.0000 'International Tables Vol C Tables 4.2.6.8 and 6.1.1.4'
F F 0.0171 0.0103 'International Tables Vol C Tables 4.2.6.8 and 6.1.1.4'
N N 0.0061 0.0033 'International Tables Vol C Tables 4.2.6.8 and 6.1.1.4'
O O 0.0106 0.0060 'International Tables Vol C Tables 4.2.6.8 and 6.1.1.4'
Zn Zn 0.2839 1.4301 'International Tables Vol C Tables 4.2.6.8 and 6.1.1.4'

loop_
_geom_angle_atom_site_label_1
_geom_angle_atom_site_label_2
_geom_angle_atom_site_label_3
_geom_angle
_geom_angle_site_symmetry_1
_geom_angle_site_symmetry_3
O1 Zn1 O1 81.75(13) 2 .
N3 Zn1 O1 88.72(9) 1_545 .
N3 Zn1 O1 88.72(9) 2_545 2
N3 Zn1 O1 166.11(9) 1_545 2
N3 Zn1 O1 166.10(9) 2_545 .
N3 Zn1 N3 102.33(14) 2_545 1_545
O2 Zn1 O1 83.71(8) 2 2
O2 Zn1 O1 91.64(9) 2 .
O2 Zn1 O1 91.64(9) . 2
O2 Zn1 O1 83.71(8) . .
O2 Zn1 N3 97.37(10) . 1_545
O2 Zn1 N3 97.37(10) 2 2_545
O2 Zn1 N3 86.50(9) 2 1_545
O2 Zn1 N3 86.50(9) . 2_545
O2 Zn1 O2 173.86(12) . 2
C1 O1 Zn1 122.58(19) . .
C4 N1 C14 121.5(2) . .
C3 N1 C4 119.7(2) . .
C3 N1 C14 118.4(2) . .
C8 N2 C10 119.5(2) . .
C8 N2 C13 119.5(3) . .
C10 N2 C13 109.5(2) . .
C11 N3 Zn1 115.06(19) . 1_565
C11 N3 C12 110.1(2) . .
C12 N3 Zn1 117.0(2) . 1_565
C16 O2 Zn1 133.70(19) . .
N1 C4 C9 121.2(2) . .
N1 C4 C5 118.2(2) . .
C5 C4 C9 120.6(3) . .
N2 C8 C7 120.7(3) . .
N2 C8 C9 123.5(3) . .
C9 C8 C7 115.6(3) . .
F1 C7 C8 118.2(3) . .
C6 C7 F1 118.0(3) . .
C6 C7 C8 123.7(3) . .
N2 C10 C11 112.8(2) . .
N3 C11 C10 112.1(3) . .
C7 C6 C5 120.5(3) . .
C3 C2 C1 119.1(3) . .
C3 C2 C16 116.4(3) . .
C1 C2 C16 124.4(3) . .
C8 C9 C4 121.8(3) . .
N1 C3 C2 125.3(3) . .
O1 C1 C2 125.4(3) . .
O1 C1 C5 119.3(3) . .
C2 C1 C5 115.3(2) . .
N3 C12 C13 112.5(3) . .
N2 C13 C12 110.3(2) . .
N1 C14 C15 111.1(3) . .
C4 C5 C6 117.8(3) . .
C4 C5 C1 122.2(3) . .
C6 C5 C1 120.0(3) . .
O3 C16 O2 122.7(3) . .
O3 C16 C2 118.2(3) . .
O2 C16 C2 119.1(3) . .

loop_
_geom_bond_atom_site_label_1
_geom_bond_atom_site_label_2
_geom_bond_distance
_geom_bond_site_symmetry_2
Zn1 O1 2.169(2) .
Zn1 O1 2.169(2) 2
Zn1 N3 2.156(3) 2_545
Zn1 N3 2.156(3) 1_545
Zn1 O2 2.032(2) 2
Zn1 O2 2.032(2) .
F1 C7 1.355(3) .
O1 C1 1.260(3) .
N1 C4 1.389(4) .
N1 C3 1.340(4) .
N1 C14 1.477(4) .
O3 C16 1.242(4) .
N2 C8 1.384(4) .
N2 C10 1.462(4) .
N2 C13 1.470(4) .
N3 C11 1.474(4) .
N3 C12 1.483(4) .
O2 C16 1.256(4) .
C4 C9 1.406(4) .
C4 C5 1.400(4) .
C8 C7 1.420(4) .
C8 C9 1.384(4) .
C7 C6 1.350(4) .
C10 C11 1.532(4) .
C6 C5 1.401(4) .
C2 C3 1.362(4) .
C2 C1 1.425(4) .
C2 C16 1.506(4) .
C1 C5 1.458(4) .
C12 C13 1.524(5) .
C14 C15 1.498(6) .
